data_1531512
loop_
_publ_author_name
'Han, X.-M.'
'Lin, Z.-B.'
'Wang, G.-F.'
'Hu, Z.-S.'

_publ_section_title
;
 Structure of K La (W O4)2 with a novel isolated La polyhedron
;
_journal_name_full 'Materials Research Innovation'
_journal_page_first 118
_journal_page_last 121
_journal_volume 6
_journal_year 2002
_chemical_formula_sum 'K La O8 W2'
_chemical_name_systematic 'K La (W O4)2'
_space_group_IT_number 88
_symmetry_space_group_name_Hall '-I 4ad'
_symmetry_space_group_name_H-M 'I 41/a :2'
_cell_angle_alpha 90
_cell_angle_beta 90
_cell_angle_gamma 90
_cell_formula_units_Z 2
_cell_length_a 5.447
_cell_length_b 5.447
_cell_length_c 12.08
_cell_volume 358.411
_citation_journal_id_ASTM MRINFV
_cod_data_source_file Han_MRINFV_2002_793.cif
_cod_data_source_block K1La1O8W2
_cod_original_cell_volume 358.4113
_cod_original_formula_sum 'K1 La1 O8 W2'
_cod_database_code 1531512

loop_
_symmetry_equiv_pos_as_xyz
x,y,z
-y+3/4,x+1/4,z+1/4
-x+1/2,-y,z+1/2
y+3/4,-x+3/4,z+3/4
-x,-y,-z
y-3/4,-x-1/4,-z-1/4
x-1/2,y,-z-1/2
-y-3/4,x-3/4,-z-3/4
x+1/2,y+1/2,z+1/2
-y+5/4,x+3/4,z+3/4
-x+1,-y+1/2,z+1
y+5/4,-x+5/4,z+5/4
-x+1/2,-y+1/2,-z+1/2
y-1/4,-x+1/4,-z+1/4
x,y+1/2,-z
-y-1/4,x-1/4,-z-1/4

loop_
_atom_site_label
_atom_site_type_symbol
_atom_site_fract_x
_atom_site_fract_y
_atom_site_fract_z
_atom_site_occupancy
_atom_site_U_iso_or_equiv
La1 La+3 0.5 0.75 0.125 0.5 0.0
K1 K+1 0.5 0.75 0.125 0.5 0.0
O1 O-2 0.241 0.394 0.439 1 0.0
W1 W+6 0 0.25 0.125 1 0.0
